data_2221341
loop_
_publ_author_name
'Le Bail, Armel'
'Mercier, Anne-Marie'

_publ_section_title
;
 [Cu~2~(HF~2~)(H~2~O)~8~][FeF~6~]&#x00B7;2H~2~O
;
_journal_coeditor_code FI2069
_journal_issue 4
_journal_name_full 'Acta Crystallographica Section E'
_journal_page_first i23
_journal_page_last i24
_journal_paper_doi 10.1107/S1600536809006874
_journal_volume 65
_journal_year 2009
_chemical_formula_iupac '[Cu2 (H2 F) (H2 O1)8] [Fe F6], 2H2 O'
_chemical_formula_moiety 'Cu2 F2 H17 O8 3+, F6 Fe 3-, 2(H2 O)'
_chemical_formula_sum 'Cu2 F8 Fe H21 O10'
_chemical_formula_weight 516.12
_chemical_name_systematic
;
Di-\m-aqua-bis{triaquabis[hydrogen fluoride(0.5-)]dicopper(II)}
hexafluoridoferrate(III) dihydrate
;
_space_group_IT_number 2
_symmetry_cell_setting triclinic
_symmetry_space_group_name_Hall '-P 1'
_symmetry_space_group_name_H-M 'P -1'
_atom_sites_solution_hydrogens difmap
_atom_sites_solution_primary direct
_atom_sites_solution_secondary difmap
_audit_creation_method SHELXL-97
_cell_angle_alpha 107.37(4)
_cell_angle_beta 106.89(5)
_cell_angle_gamma 94.26(3)
_cell_formula_units_Z 1
_cell_length_a 6.659(2)
_cell_length_b 7.450(3)
_cell_length_c 8.377(5)
_cell_measurement_reflns_used 28
_cell_measurement_temperature 293(2)
_cell_measurement_theta_max 35
_cell_measurement_theta_min 2.7
_cell_volume 373.6(3)
_computing_cell_refinement 'STADI4 (Stoe & Cie, 1998)'
_computing_data_collection 'STADI4 (Stoe & Cie, 1998)'
_computing_data_reduction 'X-RED (Stoe & Cie, 1998)'
_computing_molecular_graphics 'DIAMOND (Brandenburg, 1999) and <i>ORTEP-3</i> (Farrugia, 1997)'
_computing_publication_material 'publCIF (Westrip, 2009)'
_computing_structure_refinement 'SHELXL97 (Sheldrick, 2008)'
_computing_structure_solution 'SHELXS97 (Sheldrick, 2008)'
_diffrn_ambient_temperature 293(2)
_diffrn_measured_fraction_theta_full 1.000
_diffrn_measured_fraction_theta_max 1.000
_diffrn_measurement_device_type 'Siemens AED2'
_diffrn_measurement_method 2\q/\w
_diffrn_radiation_monochromator graphite
_diffrn_radiation_source 'fine-focus sealed tube'
_diffrn_radiation_type MoK\a
_diffrn_radiation_wavelength 0.71069
_diffrn_reflns_av_R_equivalents 0.0000
_diffrn_reflns_av_sigmaI/netI 0.0716
_diffrn_reflns_limit_h_max 10
_diffrn_reflns_limit_h_min -10
_diffrn_reflns_limit_k_max 11
_diffrn_reflns_limit_k_min -12
_diffrn_reflns_limit_l_max 13
_diffrn_reflns_limit_l_min 0
_diffrn_reflns_number 3303
_diffrn_reflns_theta_full 35.02
_diffrn_reflns_theta_max 35.02
_diffrn_reflns_theta_min 2.70
_diffrn_standards_decay_% 15
_diffrn_standards_interval_time 120
_diffrn_standards_number 3
_exptl_absorpt_coefficient_mu 3.908
_exptl_absorpt_correction_T_max 0.845
_exptl_absorpt_correction_T_min 0.698
_exptl_absorpt_correction_type gaussian
_exptl_absorpt_process_details '(SHELX76; Sheldrick, 2008)'
_exptl_crystal_colour blue
_exptl_crystal_density_diffrn 2.294
_exptl_crystal_description platelet
_exptl_crystal_F_000 257
_exptl_crystal_size_max 0.114
_exptl_crystal_size_mid 0.095
_exptl_crystal_size_min 0.0456
_refine_diff_density_max 0.616
_refine_diff_density_min -0.628
_refine_ls_extinction_coef 0.0072(17)
_refine_ls_extinction_expression Fc^*^=kFc[1+0.001xFc^2^\l^3^/sin(2\q)]^-1/4^
_refine_ls_extinction_method 'SHELXL97 (Sheldrick, 2008)'
_refine_ls_goodness_of_fit_ref 1.003
_refine_ls_hydrogen_treatment mixed
_refine_ls_matrix_type full
_refine_ls_number_parameters 133
_refine_ls_number_reflns 3303
_refine_ls_number_restraints 15
_refine_ls_restrained_S_all 1.002
_refine_ls_R_factor_all 0.0867
_refine_ls_R_factor_gt 0.0397
_refine_ls_shift/su_max 0.004
_refine_ls_shift/su_mean 0.000
_refine_ls_structure_factor_coef Fsqd
_refine_ls_weighting_details 'calc w=1/[\s^2^(Fo^2^)+(0.03P)^2^] where P=(Fo^2^+2Fc^2^)/3'
_refine_ls_weighting_scheme calc
_refine_ls_wR_factor_gt 0.0714
_refine_ls_wR_factor_ref 0.0797
_reflns_number_gt 2044
_reflns_number_total 3303
_reflns_threshold_expression I>2\s(I)
_cod_data_source_file fi2069.cif
_cod_data_source_block I
_cod_depositor_comments
;
The following automatic conversions were performed:
'_exptl_absorpt_correction_type' value 'Gaussian' changed to 'gaussian'
according to '/home/saulius/struct/CIF-dictionaries/cif_core.dic'
dictionary named 'cif_core.dic' version 2.4.1 from 2010-06-29.

Automatic conversion script
Id: cif_fix_enum 1527 2010-12-29 10:47:43Z saulius 

The following automatic conversions were performed:

'_exptl_absorpt_correction_type' value 'Gaussian' changed to
'gaussian' according to
/home/saulius/struct/CIF-dictionaries/cif_core.dic dictionary named
'cif_core.dic' version 2.4.1 from 2010-06-29.

Automatic conversion script
Id: cif_fix_values 1715 2011-07-08 13:25:40Z adriana 
;
_cod_database_code 2221341
_cod_database_fobs_code 2221341

loop_
_symmetry_equiv_pos_as_xyz
'x, y, z'
'-x, -y, -z'

loop_
_atom_site_type_symbol
_atom_site_label
_atom_site_fract_x
_atom_site_fract_y
_atom_site_fract_z
_atom_site_U_iso_or_equiv
_atom_site_adp_type
_atom_site_calc_flag
_atom_site_refinement_flags
_atom_site_occupancy
_atom_site_disorder_assembly
_atom_site_disorder_group
Cu Cu 0.60473(5) 0.55727(4) 0.23479(4) 0.01662(8) Uani d . 1 . .
Fe Fe 0.0000 0.0000 0.0000 0.01433(10) Uani d S 1 . .
F F1 0.2310(3) -0.0246(2) -0.0944(2) 0.0270(3) Uani d . 1 . .
F F2 0.2029(3) 0.1318(2) 0.2331(2) 0.0275(3) Uani d . 1 . .
F F3 -0.0278(3) 0.2400(2) -0.0437(2) 0.0272(4) Uani d . 1 . .
F F4 0.4365(3) 0.5885(3) 0.3872(2) 0.0338(4) Uani d . 1 . .
O O1 0.5648(3) 0.2890(3) 0.2113(3) 0.0283(4) Uani d D 1 . .
O O2 0.5992(3) 0.8217(3) 0.2411(3) 0.0244(4) Uani d D 1 . .
O O3 0.7470(3) 0.5094(3) 0.0530(3) 0.0219(4) Uani d D 1 . .
O O4 0.9139(3) 0.6601(3) 0.4849(3) 0.0262(4) Uani d D 1 . .
O O5 0.2376(4) 0.8884(3) 0.4476(3) 0.0291(4) Uani d D 1 . .
H H11 0.641(6) 0.188(5) 0.158(6) 0.064(10) Uiso d D 1 . .
H H12 0.424(5) 0.226(6) 0.201(6) 0.064(10) Uiso d D 1 . .
H H21 0.667(7) 0.876(7) 0.167(5) 0.084(12) Uiso d D 1 . .
H H22 0.604(8) 0.935(5) 0.341(5) 0.084(12) Uiso d D 1 . .
H H31 0.866(7) 0.623(6) 0.067(8) 0.117(16) Uiso d D 1 . .
H H32 0.829(8) 0.398(6) 0.022(8) 0.117(16) Uiso d D 1 . .
H H41 0.937(15) 0.679(15) 0.615(5) 0.24(3) Uiso d D 1 . .
H H42 1.049(10) 0.734(13) 0.487(12) 0.24(3) Uiso d D 1 . .
H H51 0.211(11) 0.909(10) 0.330(6) 0.16(2) Uiso d D 1 . .
H H52 0.315(12) 0.770(8) 0.430(10) 0.16(2) Uiso d D 1 . .
H H6 0.4219 0.4979 0.4375 0.080 Uiso d P 0.50 . .

loop_
_atom_site_aniso_label
_atom_site_aniso_U_11
_atom_site_aniso_U_22
_atom_site_aniso_U_33
_atom_site_aniso_U_12
_atom_site_aniso_U_13
_atom_site_aniso_U_23
Cu 0.02080(15) 0.01342(14) 0.01901(15) 0.00339(11) 0.01121(12) 0.00561(11)
Fe 0.0157(2) 0.0129(2) 0.0174(2) 0.00267(17) 0.00901(19) 0.00591(18)
F1 0.0276(8) 0.0268(8) 0.0391(9) 0.0100(6) 0.0248(7) 0.0139(7)
F2 0.0255(8) 0.0296(8) 0.0217(8) -0.0025(6) 0.0064(6) 0.0038(6)
F3 0.0295(8) 0.0181(7) 0.0442(10) 0.0077(6) 0.0185(8) 0.0176(7)
F4 0.0475(11) 0.0338(9) 0.0375(10) 0.0184(8) 0.0290(9) 0.0192(8)
O1 0.0285(10) 0.0151(8) 0.0470(13) 0.0038(7) 0.0227(9) 0.0086(8)
O2 0.0386(11) 0.0138(8) 0.0261(10) 0.0040(7) 0.0177(8) 0.0074(7)
O3 0.0270(9) 0.0179(8) 0.0281(10) 0.0056(7) 0.0191(8) 0.0079(7)
O4 0.0243(9) 0.0267(10) 0.0261(10) 0.0042(8) 0.0076(8) 0.0074(8)
O5 0.0359(11) 0.0279(10) 0.0264(10) 0.0109(9) 0.0128(9) 0.0093(8)

loop_
_atom_type_symbol
_atom_type_description
_atom_type_scat_dispersion_real
_atom_type_scat_dispersion_imag
_atom_type_scat_source
Cu Cu 0.3201 1.2651 'International Tables Vol C Tables 4.2.6.8 and 6.1.1.4'
Fe Fe 0.3463 0.8444 'International Tables Vol C Tables 4.2.6.8 and 6.1.1.4'
F F 0.0171 0.0103 'International Tables Vol C Tables 4.2.6.8 and 6.1.1.4'
O O 0.0106 0.0060 'International Tables Vol C Tables 4.2.6.8 and 6.1.1.4'
H H 0.0000 0.0000 'International Tables Vol C Tables 4.2.6.8 and 6.1.1.4'

loop_
_geom_angle_atom_site_label_1
_geom_angle_atom_site_label_2
_geom_angle_atom_site_label_3
_geom_angle_site_symmetry_1
_geom_angle_site_symmetry_3
_geom_angle
_geom_angle_publ_flag
F4 Cu O1 . . 86.42(9) ?
F4 Cu O2 . . 89.89(8) ?
O1 Cu O2 . . 171.49(9) ?
F4 Cu O3 . . 173.09(9) ?
O1 Cu O3 . . 91.47(9) ?
O2 Cu O3 . . 91.30(8) ?
F4 Cu O4 . . 89.27(9) ?
O1 Cu O4 . . 97.50(10) ?
O2 Cu O4 . . 90.11(9) ?
O3 Cu O4 . . 97.53(9) ?
F1 Fe F2 . 2 90.57(9) ?
F1 Fe F2 2 2 89.43(9) ?
F1 Fe F3 . . 90.08(7) ?
F1 Fe F3 2 . 89.92(7) ?
F2 Fe F3 2 . 89.06(9) ?
F2 Fe F3 . . 90.94(9) ?
H11 O1 H12 . . 109(3) ?
H21 O2 H22 . . 104(3) ?
H31 O3 H32 . . 98(3) ?
H41 O4 H42 . . 103(4) ?
H51 O5 H52 . . 102(3) ?

loop_
_geom_bond_atom_site_label_1
_geom_bond_atom_site_label_2
_geom_bond_site_symmetry_2
_geom_bond_distance
_geom_bond_publ_flag
Cu F4 . 1.9058(19) y
Cu O1 . 1.939(2) y
Cu O2 . 1.958(2) y
Cu O3 . 1.977(2) y
Cu O4 . 2.349(3) y
Fe F1 . 1.9204(16) y
Fe F2 2 1.930(2) y
Fe F3 . 1.9402(17) y
F1 O1 2_655 2.590(3) ?
F1 O2 2_665 2.595(3) ?
F1 F2 . 2.709(3) ?
F1 F3 2 2.728(2) ?
F1 F3 . 2.732(2) ?
F1 F2 2 2.736(3) ?
F1 O1 . 3.051(4) ?
F2 O1 . 2.679(3) ?
F2 F3 2 2.714(3) ?
F2 F3 . 2.759(3) ?
F2 O4 2_666 2.766(3) ?
F2 O5 1_545 2.888(3) ?
F3 O3 2_665 2.577(2) ?
F3 O3 1_455 2.668(3) ?
F3 O5 2_565 3.072(4) ?
F4 F4 2_666 2.597(4) ?
F4 O1 . 2.632(3) ?
F4 O5 . 2.676(3) ?
F4 O2 . 2.730(3) ?
F4 O4 . 3.006(3) ?
O1 O3 . 2.804(3) ?
O2 O5 2_676 2.699(3) ?
O2 O3 . 2.814(3) ?
O2 O4 . 3.061(3) ?
O2 O3 2_665 3.113(4) ?
O3 O3 2_665 3.128(4) ?
O4 O4 2_766 2.768(4) ?
O4 O5 1_655 2.793(3) ?
Cu O3 2_665 2.715(3) y
Cu Cu 2_665 3.575(3) y

loop_
_geom_hbond_atom_site_label_D
_geom_hbond_atom_site_label_H
_geom_hbond_atom_site_label_A
_geom_hbond_site_symmetry_A
_geom_hbond_distance_DH
_geom_hbond_distance_HA
_geom_hbond_distance_DA
_geom_hbond_angle_DHA
O1 H11 F1 2_655 1.00(4) 1.59(4) 2.590(3) 173(4)
O1 H12 F2 . 0.99(4) 1.71(4) 2.679(3) 167(4)
O2 H21 F1 2_665 1.02(5) 1.61(5) 2.595(3) 161(4)
O2 H22 O5 2_676 0.98(4) 1.82(4) 2.699(3) 147(5)
O3 H31 F3 2_665 1.07(5) 1.52(5) 2.577(2) 167(5)
O3 H32 F3 1_655 1.04(5) 1.64(5) 2.668(3) 171(5)
O4 H41 F2 2_666 1.02(4) 2.07(9) 2.766(3) 123(8)
O4 H42 O5 1_655 1.01(9) 1.81(9) 2.793(3) 164(8)
O5 H51 F2 1_565 1.01(6) 2.05(7) 2.888(3) 139(5)
O5 H51 F3 2_565 1.01(6) 2.23(5) 3.072(4) 140(6)
O5 H52 F4 . 1.05(7) 1.63(7) 2.676(3) 175(6)
F4 H6 F4 2_666 0.91 1.82 2.597(4) 142
